data_4311795
loop_
_publ_author_name
'Ramesh Kapoor'
'Ashok Kataria'
'Paloth Venugopalan'
'Pratibha Kapoor'
'Montserrat Corbella'
'Montserrat Rodr\'iguez'
'Isabel Romero'
'Antoni Llobet'

_publ_section_title
;
 New Tetranuclear Cu(II) Complexes: Synthesis, Structure, and Magnetic
 Properties
;
_journal_name_full 'Inorganic Chemistry'
_journal_page_first 6699
_journal_page_last 6706
_journal_paper_doi 10.1021/ic049882j
_journal_volume 43
_journal_year 2004
_chemical_formula_sum 'C15 H23 Cl4 Cu2 N3 S2'
_chemical_formula_weight 578.36
_chemical_melting_point 419
_space_group_IT_number 2
_symmetry_cell_setting triclinic
_symmetry_space_group_name_Hall '-P 1'
_symmetry_space_group_name_H-M 'P -1'
_atom_sites_solution_hydrogens geom
_atom_sites_solution_primary direct
_atom_sites_solution_secondary difmap
_audit_creation_method SHELXL-97
_cell_angle_alpha 78.000(10)
_cell_angle_beta 85.860(10)
_cell_angle_gamma 87.160(10)
_cell_formula_units_Z 2
_cell_length_a 8.1570(10)
_cell_length_b 10.0020(10)
_cell_length_c 13.9700(10)
_cell_measurement_reflns_used 40
_cell_measurement_temperature 293(2)
_cell_measurement_theta_max 29.973
_cell_measurement_theta_min 9.531
_cell_volume 1111.2(2)
_computing_cell_refinement 'XSCANS (Siemens)'
_computing_data_collection 'XSCANS (Siemens)'
_computing_data_reduction 'XSCANS (Siemens)'
_computing_molecular_graphics 'XP (Siemens)'
_computing_publication_material SHELXL-97
_computing_structure_refinement 'SHELXL-97 (Sheldrick, 1997)'
_computing_structure_solution 'SHELXS-97 (Sheldrick, 1990)'
_diffrn_ambient_temperature 293(2)
_diffrn_measured_fraction_theta_full 0.990
_diffrn_measured_fraction_theta_max 0.990
_diffrn_measurement_device_type 'Siemens P4'
_diffrn_measurement_method '2\q/\q scans'
_diffrn_radiation_monochromator graphite
_diffrn_radiation_source 'fine-focus sealed tube'
_diffrn_radiation_type MoK\a
_diffrn_radiation_wavelength 0.71073
_diffrn_reflns_av_R_equivalents 0.0198
_diffrn_reflns_av_sigmaI/netI 0.0278
_diffrn_reflns_limit_h_max 0
_diffrn_reflns_limit_h_min -9
_diffrn_reflns_limit_k_max 11
_diffrn_reflns_limit_k_min -11
_diffrn_reflns_limit_l_max 15
_diffrn_reflns_limit_l_min -15
_diffrn_reflns_number 3745
_diffrn_reflns_theta_full 24.00
_diffrn_reflns_theta_max 24.00
_diffrn_reflns_theta_min 2.08
_diffrn_standards_decay_% 0
_diffrn_standards_interval_count 97
_diffrn_standards_number 3
_exptl_absorpt_coefficient_mu 2.588
_exptl_absorpt_correction_type none
_exptl_crystal_colour 'dark green'
_exptl_crystal_density_diffrn 1.729
_exptl_crystal_density_method 'not measured'
_exptl_crystal_description block
_exptl_crystal_F_000 584
_exptl_crystal_size_max 0.29
_exptl_crystal_size_mid 0.24
_exptl_crystal_size_min 0.20
_refine_diff_density_max 0.475
_refine_diff_density_min -0.349
_refine_diff_density_rms 0.057
_refine_ls_extinction_coef 0.0076(5)
_refine_ls_extinction_expression Fc^*^=kFc[1+0.001xFc^2^\l^3^/sin(2\q)]^-1/4^
_refine_ls_extinction_method SHELXL
_refine_ls_goodness_of_fit_ref 1.027
_refine_ls_hydrogen_treatment mixed
_refine_ls_matrix_type full
_refine_ls_number_parameters 236
_refine_ls_number_reflns 3462
_refine_ls_number_restraints 0
_refine_ls_restrained_S_all 1.027
_refine_ls_R_factor_all 0.0283
_refine_ls_R_factor_gt 0.0255
_refine_ls_shift/su_max 0.000
_refine_ls_shift/su_mean 0.000
_refine_ls_structure_factor_coef Fsqd
_refine_ls_weighting_details 'calc w=1/[\s^2^(Fo^2^)+(0.0242P)^2^+0.8665P] where P=(Fo^2^+2Fc^2^)/3'
_refine_ls_weighting_scheme calc
_refine_ls_wR_factor_gt 0.0636
_refine_ls_wR_factor_ref 0.0654
_reflns_number_gt 3185
_reflns_number_total 3462
_reflns_threshold_expression >2sigma(I)
_cod_data_source_file ic049882jsi20040128_030943.cif
_cod_data_source_block abashok5
_cod_depositor_comments
;
The following automatic conversions were performed:
'_symmetry_cell_setting' value 'Triclinic' changed to 'triclinic'
according to '/home/saulius/struct/CIF-dictionaries/cif_core.dic'
dictionary named 'cif_core.dic' version 2.4.1 from
2010-06-29.

'_exptl_absorpt_correction_type' value 'None' changed to
'none' according to '/home/saulius/struct/CIF-dictionaries/cif_core.dic'
dictionary named 'cif_core.dic' version 2.4.1 from 2010-06-29.

Automatic conversion script
Id: cif_fix_enum 1527 2010-12-29 10:47:43Z saulius 
;
_cod_original_cell_volume 1111.25(19)
_cod_database_code 4311795

loop_
_symmetry_equiv_pos_as_xyz
'x, y, z'
'-x, -y, -z'

loop_
_atom_site_label
_atom_site_type_symbol
_atom_site_fract_x
_atom_site_fract_y
_atom_site_fract_z
_atom_site_U_iso_or_equiv
_atom_site_adp_type
_atom_site_occupancy
_atom_site_symmetry_multiplicity
_atom_site_calc_flag
_atom_site_refinement_flags
_atom_site_disorder_assembly
_atom_site_disorder_group
Cu1 Cu 0.24521(4) 0.02894(3) 0.01018(2) 0.03419(11) Uani 1 1 d . . .
Cu2 Cu 0.42729(4) -0.54812(4) 0.40556(2) 0.04258(12) Uani 1 1 d . . .
Cl1 Cl 0.22733(11) 0.23245(7) 0.04924(6) 0.0528(2) Uani 1 1 d . . .
Cl2 Cl 0.46376(10) -0.45242(8) 0.24972(5) 0.0534(2) Uani 1 1 d . . .
Cl3 Cl 0.28046(12) -0.72504(9) 0.40663(7) 0.0686(3) Uani 1 1 d . . .
Cl4 Cl 0.68592(9) -0.52630(10) 0.45642(5) 0.0586(2) Uani 1 1 d . . .
S1 S 0.11179(10) -0.07391(7) 0.15082(5) 0.04334(18) Uani 1 1 d . . .
S2 S 0.41034(9) 0.09941(7) -0.12812(5) 0.04123(18) Uani 1 1 d . . .
N1 N 0.2355(2) -0.1489(2) -0.03160(14) 0.0290(4) Uani 1 1 d . . .
N2 N -0.0017(3) -0.3226(2) 0.18028(15) 0.0332(5) Uani 1 1 d . . .
N3 N 0.3648(3) -0.0168(2) -0.27883(15) 0.0386(5) Uani 1 1 d . . .
C1 C 0.1946(3) -0.2612(2) 0.03695(17) 0.0290(5) Uani 1 1 d . . .
C2 C 0.2565(3) -0.3895(2) 0.02657(18) 0.0333(6) Uani 1 1 d . . .
H2A H 0.2335 -0.4662 0.0753 0.040 Uiso 1 1 calc R . .
C3 C 0.3524(3) -0.4023(3) -0.05654(19) 0.0352(6) Uani 1 1 d . . .
H3A H 0.3948 -0.4878 -0.0639 0.042 Uiso 1 1 calc R . .
C4 C 0.3857(3) -0.2884(3) -0.12895(19) 0.0347(6) Uani 1 1 d . . .
H4A H 0.4488 -0.2964 -0.1858 0.042 Uiso 1 1 calc R . .
C5 C 0.3231(3) -0.1621(3) -0.11493(17) 0.0303(5) Uani 1 1 d . . .
C6 C 0.0950(3) -0.2319(3) 0.12459(17) 0.0314(5) Uani 1 1 d . . .
C7 C -0.0604(3) -0.4468(3) 0.1533(2) 0.0395(6) Uani 1 1 d . . .
H7A H -0.0217 -0.4483 0.0862 0.047 Uiso 1 1 calc R . .
H7B H -0.1797 -0.4427 0.1564 0.047 Uiso 1 1 calc R . .
C8 C -0.0020(4) -0.5779(3) 0.2198(2) 0.0523(8) Uani 1 1 d . . .
H8A H 0.1148 -0.5768 0.2241 0.078 Uiso 1 1 calc R . .
H8B H -0.0281 -0.6549 0.1933 0.078 Uiso 1 1 calc R . .
H8C H -0.0558 -0.5848 0.2840 0.078 Uiso 1 1 calc R . .
C9 C -0.0797(3) -0.2951(3) 0.27346(19) 0.0400(6) Uani 1 1 d . . .
H9A H -0.1761 -0.3500 0.2918 0.048 Uiso 1 1 calc R . .
H9B H -0.1157 -0.1996 0.2639 0.048 Uiso 1 1 calc R . .
C10 C 0.0357(4) -0.3269(3) 0.3561(2) 0.0520(8) Uani 1 1 d . . .
H10A H 0.0656 -0.4227 0.3690 0.078 Uiso 1 1 calc R . .
H10B H -0.0183 -0.3033 0.4140 0.078 Uiso 1 1 calc R . .
H10C H 0.1328 -0.2748 0.3376 0.078 Uiso 1 1 calc R . .
C11 C 0.3636(3) -0.0302(3) -0.18312(18) 0.0335(6) Uani 1 1 d . . .
C12 C 0.2939(4) -0.1146(3) -0.3300(2) 0.0464(7) Uani 1 1 d . . .
H12A H 0.2725 -0.1993 -0.2834 0.056 Uiso 1 1 calc R . .
H12B H 0.3734 -0.1350 -0.3805 0.056 Uiso 1 1 calc R . .
C13 C 0.1364(5) -0.0594(4) -0.3762(3) 0.0733(11) Uani 1 1 d . . .
H13A H 0.0568 -0.0398 -0.3264 0.110 Uiso 1 1 calc R . .
H13B H 0.0945 -0.1261 -0.4077 0.110 Uiso 1 1 calc R . .
H13C H 0.1575 0.0230 -0.4239 0.110 Uiso 1 1 calc R . .
C14 C 0.4331(4) 0.1073(3) -0.3451(2) 0.0476(7) Uani 1 1 d . . .
H14A H 0.4247 0.1831 -0.3114 0.057 Uiso 1 1 calc R . .
H14B H 0.3693 0.1319 -0.4026 0.057 Uiso 1 1 calc R . .
C15 C 0.6095(4) 0.0816(4) -0.3762(3) 0.0670(10) Uani 1 1 d . . .
H15A H 0.6728 0.0580 -0.3194 0.100 Uiso 1 1 calc R . .
H15B H 0.6514 0.1627 -0.4185 0.100 Uiso 1 1 calc R . .
H15C H 0.6175 0.0078 -0.4108 0.100 Uiso 1 1 calc R . .

loop_
_atom_site_aniso_label
_atom_site_aniso_U_11
_atom_site_aniso_U_22
_atom_site_aniso_U_33
_atom_site_aniso_U_23
_atom_site_aniso_U_13
_atom_site_aniso_U_12
Cu1 0.0403(2) 0.02627(17) 0.03488(19) -0.00428(13) 0.00195(13) -0.00455(13)
Cu2 0.0477(2) 0.0470(2) 0.03152(19) -0.00312(14) -0.00029(14) -0.01133(16)
Cl1 0.0723(5) 0.0317(3) 0.0565(4) -0.0133(3) -0.0038(4) -0.0036(3)
Cl2 0.0672(5) 0.0623(5) 0.0288(3) -0.0064(3) 0.0042(3) -0.0082(4)
Cl3 0.0817(6) 0.0462(4) 0.0757(6) 0.0038(4) -0.0255(5) -0.0201(4)
Cl4 0.0383(4) 0.1010(7) 0.0367(4) -0.0155(4) 0.0061(3) -0.0115(4)
S1 0.0555(4) 0.0339(4) 0.0394(4) -0.0087(3) 0.0127(3) -0.0070(3)
S2 0.0502(4) 0.0345(4) 0.0373(4) -0.0020(3) 0.0016(3) -0.0140(3)
N1 0.0295(10) 0.0266(10) 0.0289(11) -0.0003(8) -0.0022(8) -0.0034(8)
N2 0.0321(11) 0.0339(11) 0.0307(11) 0.0002(9) -0.0013(9) -0.0039(9)
N3 0.0456(13) 0.0375(12) 0.0292(11) 0.0001(9) 0.0049(10) -0.0072(10)
C1 0.0275(12) 0.0310(13) 0.0278(12) -0.0024(10) -0.0053(10) -0.0035(10)
C2 0.0374(14) 0.0278(13) 0.0331(13) -0.0002(10) -0.0071(11) -0.0044(11)
C3 0.0363(14) 0.0324(13) 0.0384(14) -0.0094(11) -0.0090(11) 0.0038(11)
C4 0.0358(14) 0.0363(14) 0.0321(13) -0.0072(11) -0.0017(11) -0.0007(11)
C5 0.0288(12) 0.0350(13) 0.0262(12) -0.0040(10) -0.0006(10) -0.0043(10)
C6 0.0292(12) 0.0337(13) 0.0283(13) 0.0008(10) -0.0023(10) -0.0001(10)
C7 0.0376(14) 0.0414(15) 0.0385(14) -0.0036(12) -0.0027(11) -0.0128(12)
C8 0.067(2) 0.0373(16) 0.0487(17) -0.0003(13) 0.0018(15) -0.0121(14)
C9 0.0364(14) 0.0427(15) 0.0361(14) -0.0002(12) 0.0081(11) -0.0028(12)
C10 0.0558(19) 0.066(2) 0.0327(15) -0.0067(14) 0.0013(13) -0.0075(16)
C11 0.0303(13) 0.0344(13) 0.0341(14) -0.0036(11) 0.0009(10) -0.0027(10)
C12 0.0618(19) 0.0444(16) 0.0320(14) -0.0048(12) -0.0007(13) -0.0085(14)
C13 0.069(2) 0.089(3) 0.070(2) -0.029(2) -0.0203(19) -0.003(2)
C14 0.0597(19) 0.0426(16) 0.0336(14) 0.0063(12) 0.0086(13) -0.0116(14)
C15 0.066(2) 0.061(2) 0.070(2) -0.0065(18) 0.0228(18) -0.0228(18)

loop_
_atom_type_symbol
_atom_type_description
_atom_type_scat_dispersion_real
_atom_type_scat_dispersion_imag
_atom_type_scat_source
C C 0.0033 0.0016 'International Tables Vol C Tables 4.2.6.8 and 6.1.1.4'
H H 0.0000 0.0000 'International Tables Vol C Tables 4.2.6.8 and 6.1.1.4'
N N 0.0061 0.0033 'International Tables Vol C Tables 4.2.6.8 and 6.1.1.4'
S S 0.1246 0.1234 'International Tables Vol C Tables 4.2.6.8 and 6.1.1.4'
Cl Cl 0.1484 0.1585 'International Tables Vol C Tables 4.2.6.8 and 6.1.1.4'
Cu Cu 0.3201 1.2651 'International Tables Vol C Tables 4.2.6.8 and 6.1.1.4'

loop_
_geom_angle_atom_site_label_1
_geom_angle_atom_site_label_2
_geom_angle_atom_site_label_3
_geom_angle
_geom_angle_site_symmetry_1
_geom_angle_site_symmetry_3
_geom_angle_publ_flag
N1 Cu1 Cl1 173.22(6) . . ?
N1 Cu1 S1 86.12(6) . . ?
Cl1 Cu1 S1 93.62(3) . . ?
N1 Cu1 S2 87.11(6) . . ?
Cl1 Cu1 S2 93.98(3) . . ?
S1 Cu1 S2 169.85(3) . . ?
Cl3 Cu2 Cl2 104.18(4) . . ?
Cl3 Cu2 Cl4 132.75(4) . . ?
Cl2 Cu2 Cl4 100.02(3) . . ?
Cl3 Cu2 Cl4 101.61(4) . 2_646 ?
Cl2 Cu2 Cl4 134.30(4) . 2_646 ?
Cl4 Cu2 Cl4 88.98(3) . 2_646 ?
Cu2 Cl4 Cu2 91.02(3) . 2_646 ?
C6 S1 Cu1 98.82(9) . . ?
C11 S2 Cu1 95.06(9) . . ?
C5 N1 C1 120.3(2) . . ?
C5 N1 Cu1 116.96(16) . . ?
C1 N1 Cu1 118.58(16) . . ?
C6 N2 C9 119.9(2) . . ?
C6 N2 C7 125.9(2) . . ?
C9 N2 C7 113.7(2) . . ?
C11 N3 C12 125.0(2) . . ?
C11 N3 C14 120.3(2) . . ?
C12 N3 C14 114.6(2) . . ?
N1 C1 C2 120.2(2) . . ?
N1 C1 C6 114.6(2) . . ?
C2 C1 C6 125.0(2) . . ?
C3 C2 C1 119.4(2) . . ?
C2 C3 C4 120.2(2) . . ?
C3 C4 C5 118.4(2) . . ?
N1 C5 C4 121.3(2) . . ?
N1 C5 C11 114.8(2) . . ?
C4 C5 C11 123.5(2) . . ?
N2 C6 C1 122.4(2) . . ?
N2 C6 S1 120.72(19) . . ?
C1 C6 S1 116.87(17) . . ?
N2 C7 C8 112.8(2) . . ?
N2 C9 C10 112.4(2) . . ?
N3 C11 C5 121.6(2) . . ?
N3 C11 S2 122.9(2) . . ?
C5 C11 S2 115.42(18) . . ?
N3 C12 C13 112.4(3) . . ?
N3 C14 C15 110.7(3) . . ?

loop_
_geom_bond_atom_site_label_1
_geom_bond_atom_site_label_2
_geom_bond_distance
_geom_bond_site_symmetry_2
_geom_bond_publ_flag
Cu1 N1 1.991(2) . ?
Cu1 Cl1 2.2098(8) . ?
Cu1 S1 2.2505(8) . ?
Cu1 S2 2.2795(8) . ?
Cu2 Cl3 2.1824(9) . ?
Cu2 Cl2 2.1937(8) . ?
Cu2 Cl4 2.3086(9) . ?
Cu2 Cl4 2.3230(9) 2_646 ?
Cl4 Cu2 2.3230(9) 2_646 ?
S1 C6 1.709(3) . ?
S2 C11 1.709(3) . ?
N1 C5 1.348(3) . ?
N1 C1 1.354(3) . ?
N2 C6 1.318(3) . ?
N2 C9 1.479(3) . ?
N2 C7 1.482(3) . ?
N3 C11 1.315(3) . ?
N3 C12 1.487(4) . ?
N3 C14 1.491(3) . ?
C1 C2 1.388(4) . ?
C1 C6 1.493(3) . ?
C2 C3 1.377(4) . ?
C3 C4 1.380(4) . ?
C4 C5 1.386(4) . ?
C5 C11 1.494(3) . ?
C7 C8 1.518(4) . ?
C9 C10 1.514(4) . ?
C12 C13 1.507(5) . ?
C14 C15 1.499(5) . ?

loop_
_geom_torsion_atom_site_label_1
_geom_torsion_atom_site_label_2
_geom_torsion_atom_site_label_3
_geom_torsion_atom_site_label_4
_geom_torsion
_geom_torsion_site_symmetry_1
_geom_torsion_site_symmetry_2
_geom_torsion_site_symmetry_3
_geom_torsion_site_symmetry_4
_geom_torsion_publ_flag
Cl3 Cu2 Cl4 Cu2 -104.93(5) . . . 2_646 ?
Cl2 Cu2 Cl4 Cu2 134.93(4) . . . 2_646 ?
Cl4 Cu2 Cl4 Cu2 0.0 2_646 . . 2_646 ?
N1 Cu1 S1 C6 0.06(10) . . . . ?
Cl1 Cu1 S1 C6 173.27(9) . . . . ?
S2 Cu1 S1 C6 -48.3(2) . . . . ?
N1 Cu1 S2 C11 15.01(11) . . . . ?
Cl1 Cu1 S2 C11 -158.29(9) . . . . ?
S1 Cu1 S2 C11 63.3(2) . . . . ?
Cl1 Cu1 N1 C5 101.0(5) . . . . ?
S1 Cu1 N1 C5 -170.89(17) . . . . ?
S2 Cu1 N1 C5 1.53(17) . . . . ?
Cl1 Cu1 N1 C1 -101.9(5) . . . . ?
S1 Cu1 N1 C1 -13.81(17) . . . . ?
S2 Cu1 N1 C1 158.62(17) . . . . ?
C5 N1 C1 C2 6.5(3) . . . . ?
Cu1 N1 C1 C2 -149.80(19) . . . . ?
C5 N1 C1 C6 -178.9(2) . . . . ?
Cu1 N1 C1 C6 24.8(3) . . . . ?
N1 C1 C2 C3 -3.5(4) . . . . ?
C6 C1 C2 C3 -177.5(2) . . . . ?
C1 C2 C3 C4 -0.3(4) . . . . ?
C2 C3 C4 C5 1.1(4) . . . . ?
C1 N1 C5 C4 -5.7(4) . . . . ?
Cu1 N1 C5 C4 150.94(19) . . . . ?
C1 N1 C5 C11 -178.5(2) . . . . ?
Cu1 N1 C5 C11 -21.8(3) . . . . ?
C3 C4 C5 N1 1.9(4) . . . . ?
C3 C4 C5 C11 174.0(2) . . . . ?
C9 N2 C6 C1 171.6(2) . . . . ?
C7 N2 C6 C1 -16.9(4) . . . . ?
C9 N2 C6 S1 -8.1(3) . . . . ?
C7 N2 C6 S1 163.4(2) . . . . ?
N1 C1 C6 N2 155.9(2) . . . . ?
C2 C1 C6 N2 -29.8(4) . . . . ?
N1 C1 C6 S1 -24.4(3) . . . . ?
C2 C1 C6 S1 150.0(2) . . . . ?
Cu1 S1 C6 N2 -168.10(19) . . . . ?
Cu1 S1 C6 C1 12.18(19) . . . . ?
C6 N2 C7 C8 117.9(3) . . . . ?
C9 N2 C7 C8 -70.2(3) . . . . ?
C6 N2 C9 C10 -81.1(3) . . . . ?
C7 N2 C9 C10 106.4(3) . . . . ?
C12 N3 C11 C5 14.0(4) . . . . ?
C14 N3 C11 C5 -169.5(2) . . . . ?
C12 N3 C11 S2 -167.0(2) . . . . ?
C14 N3 C11 S2 9.5(4) . . . . ?
N1 C5 C11 N3 -143.1(2) . . . . ?
C4 C5 C11 N3 44.4(4) . . . . ?
N1 C5 C11 S2 37.9(3) . . . . ?
C4 C5 C11 S2 -134.7(2) . . . . ?
Cu1 S2 C11 N3 150.3(2) . . . . ?
Cu1 S2 C11 C5 -30.67(19) . . . . ?
C11 N3 C12 C13 106.8(3) . . . . ?
C14 N3 C12 C13 -70.0(3) . . . . ?
C11 N3 C14 C15 95.0(3) . . . . ?
C12 N3 C14 C15 -88.1(3) . . . . ?
